data_7021760
loop_
_publ_author_name
'Cao, Deng-Ke'
'Liu, Bei'
'Gu, Yan-Wei'
'Feng, Jia-Qi'
'Zhao, Yue'

_publ_section_title
;
 Phosphonates containing 8-hydroxyquinoline moiety and their metal
 complexes: structures, fluorescent and magnetic properties.
;
_journal_issue 34
_journal_name_full 'Dalton transactions (Cambridge, England : 2003)'
_journal_page_first 12228
_journal_page_last 12237
_journal_paper_doi 10.1039/c3dt51108a
_journal_volume 42
_journal_year 2013
_chemical_formula_moiety 'C10 H10 N O5 P Zn, H2 O'
_chemical_formula_sum 'C10 H12 N O6 P Zn'
_chemical_formula_weight 338.55
_chemical_name_systematic
;
?
;
_space_group_IT_number 61
_symmetry_cell_setting orthorhombic
_symmetry_space_group_name_Hall '-P 2ac 2ab'
_symmetry_space_group_name_H-M 'P b c a'
_atom_sites_solution_hydrogens geom
_atom_sites_solution_primary direct
_atom_sites_solution_secondary difmap
_audit_creation_method SHELXL-97
_cell_angle_alpha 90.00
_cell_angle_beta 90.00
_cell_angle_gamma 90.00
_cell_formula_units_Z 8
_cell_length_a 15.4847(16)
_cell_length_b 7.8115(8)
_cell_length_c 19.2932(19)
_cell_measurement_reflns_used 3530
_cell_measurement_temperature 291(2)
_cell_measurement_theta_max 27.9245
_cell_measurement_theta_min 2.4875
_cell_volume 2333.7(4)
_computing_cell_refinement SMART
_computing_data_collection 'SMART (Bruker, 2000)'
_computing_data_reduction 'SAINT (Bruker, 2000)'
_computing_molecular_graphics SHELXTL
_computing_publication_material SHELXTL
_computing_structure_refinement SHELXTL
_computing_structure_solution 'SHELXTL (Bruker, 2000)'
_diffrn_ambient_temperature 291(2)
_diffrn_measured_fraction_theta_full 1.000
_diffrn_measured_fraction_theta_max 1.000
_diffrn_measurement_device_type 'Bruker Smart Aepex CCD area detector'
_diffrn_measurement_method 'phi and omega scans'
_diffrn_radiation_monochromator graphite
_diffrn_radiation_source 'fine-focus sealed tube'
_diffrn_radiation_type MoK\a
_diffrn_radiation_wavelength 0.71073
_diffrn_reflns_av_R_equivalents 0.0765
_diffrn_reflns_av_sigmaI/netI 0.0745
_diffrn_reflns_limit_h_max 19
_diffrn_reflns_limit_h_min -14
_diffrn_reflns_limit_k_max 9
_diffrn_reflns_limit_k_min -9
_diffrn_reflns_limit_l_max 23
_diffrn_reflns_limit_l_min -23
_diffrn_reflns_number 11805
_diffrn_reflns_theta_full 26.00
_diffrn_reflns_theta_max 26.00
_diffrn_reflns_theta_min 2.11
_exptl_absorpt_coefficient_mu 2.265
_exptl_absorpt_correction_T_max 0.893
_exptl_absorpt_correction_T_min 0.850
_exptl_absorpt_correction_type multi-scan
_exptl_absorpt_process_details 'SADABS; Bruker, 2000'
_exptl_crystal_colour yellow
_exptl_crystal_density_diffrn 1.927
_exptl_crystal_density_method 'not measured'
_exptl_crystal_description needlelike
_exptl_crystal_F_000 1376
_exptl_crystal_size_max 0.08
_exptl_crystal_size_mid 0.06
_exptl_crystal_size_min 0.05
_refine_diff_density_max 0.461
_refine_diff_density_min -0.751
_refine_diff_density_rms 0.114
_refine_ls_extinction_method none
_refine_ls_goodness_of_fit_ref 1.014
_refine_ls_hydrogen_treatment mixed
_refine_ls_matrix_type full
_refine_ls_number_parameters 187
_refine_ls_number_reflns 2289
_refine_ls_number_restraints 0
_refine_ls_restrained_S_all 1.014
_refine_ls_R_factor_all 0.0733
_refine_ls_R_factor_gt 0.0544
_refine_ls_shift/su_max 0.000
_refine_ls_shift/su_mean 0.000
_refine_ls_structure_factor_coef Fsqd
_refine_ls_weighting_details 'calc w=1/[\s^2^(Fo^2^)+(0.0558P)^2^+0.0000P] where P=(Fo^2^+2Fc^2^)/3'
_refine_ls_weighting_scheme calc
_refine_ls_wR_factor_gt 0.1107
_refine_ls_wR_factor_ref 0.1141
_reflns_number_gt 1681
_reflns_number_total 2289
_reflns_threshold_expression >2sigma(I)
_cod_data_source_file c3dt51108a.txt
_cod_data_source_block 8hqmp-zn
_cod_depositor_comments
;
The following automatic conversions were performed:

'_symmetry_cell_setting' value 'Orthorhombic' changed to
'orthorhombic' according to
/home/saulius/struct/CIF-dictionaries/cif_core.dic dictionary named
'cif_core.dic' version 2.4.2 from 2011-04-26.

Automatic conversion script
Id: cif_fix_values 1891 2012-01-12 08:04:46Z andrius 
;
_cod_original_sg_symbol_H-M Pbca
_cod_database_code 7021760

loop_
_symmetry_equiv_pos_as_xyz
'x, y, z'
'-x+1/2, -y, z+1/2'
'-x, y+1/2, -z+1/2'
'x+1/2, -y+1/2, -z'
'-x, -y, -z'
'x-1/2, y, -z-1/2'
'x, -y-1/2, z-1/2'
'-x-1/2, y-1/2, z'

loop_
_atom_site_label
_atom_site_type_symbol
_atom_site_fract_x
_atom_site_fract_y
_atom_site_fract_z
_atom_site_U_iso_or_equiv
_atom_site_adp_type
_atom_site_occupancy
_atom_site_symmetry_multiplicity
_atom_site_calc_flag
_atom_site_refinement_flags
Zn1 Zn 0.51991(4) 0.19585(7) 0.65625(2) 0.02371(18) Uani 1 1 d .
P1 P 0.60740(8) 0.04337(15) 0.26060(6) 0.0208(3) Uani 1 1 d .
O1 O 0.5157(2) -0.0083(4) 0.28313(16) 0.0254(7) Uani 1 1 d .
O1W O 0.4136(2) 0.3578(5) 0.68255(19) 0.0296(8) Uani 1 1 d .
H11 H 0.375(3) 0.300(7) 0.704(3) 0.036 Uiso 1 1 d .
H12 H 0.432(4) 0.439(7) 0.708(3) 0.036 Uiso 1 1 d .
O2 O 0.60394(19) 0.1394(4) 0.19166(15) 0.0233(7) Uani 1 1 d .
O2W O 0.7228(3) 0.8040(6) 0.6514(2) 0.0407(10) Uani 1 1 d .
H21 H 0.709(4) 0.699(9) 0.646(3) 0.049 Uiso 1 1 d .
H22 H 0.774(4) 0.820(8) 0.637(3) 0.049 Uiso 1 1 d .
O3 O 0.6682(2) -0.1087(5) 0.25811(17) 0.0309(8) Uani 1 1 d .
O4 O 0.6245(2) 0.0378(4) 0.60942(16) 0.0275(8) Uani 1 1 d .
H4A H 0.672(4) 0.061(7) 0.630(3) 0.033 Uiso 1 1 d .
N1 N 0.5021(2) 0.2255(5) 0.55226(18) 0.0207(8) Uani 1 1 d .
C1 C 0.4384(3) 0.3105(7) 0.5249(3) 0.0307(11) Uani 1 1 d .
H1B H 0.3938 0.3477 0.5535 0.037 Uiso 1 1 calc R
C2 C 0.4341(3) 0.3487(7) 0.4533(2) 0.0314(12) Uani 1 1 d .
H2B H 0.3872 0.4084 0.4354 0.038 Uiso 1 1 calc R
C3 C 0.4990(3) 0.2975(6) 0.4108(2) 0.0273(10) Uani 1 1 d .
H3B H 0.4964 0.3217 0.3636 0.033 Uiso 1 1 calc R
C4 C 0.5711(3) 0.2068(6) 0.4384(2) 0.0240(10) Uani 1 1 d .
C5 C 0.6411(3) 0.1479(6) 0.3983(2) 0.0259(10) Uani 1 1 d .
C6 C 0.7031(3) 0.0504(7) 0.4296(2) 0.0310(11) Uani 1 1 d .
H6A H 0.7487 0.0093 0.4030 0.037 Uiso 1 1 calc R
C7 C 0.7004(3) 0.0100(7) 0.5009(3) 0.0305(11) Uani 1 1 d .
H7A H 0.7436 -0.0574 0.5204 0.037 Uiso 1 1 calc R
C8 C 0.6350(3) 0.0692(6) 0.5411(2) 0.0207(9) Uani 1 1 d .
C9 C 0.5696(3) 0.1678(6) 0.5103(2) 0.0215(10) Uani 1 1 d .
C10 C 0.6499(3) 0.1956(7) 0.3224(2) 0.0313(11) Uani 1 1 d .
H10A H 0.7107 0.2126 0.3124 0.038 Uiso 1 1 calc R
H10B H 0.6210 0.3043 0.3151 0.038 Uiso 1 1 calc R

loop_
_atom_site_aniso_label
_atom_site_aniso_U_11
_atom_site_aniso_U_22
_atom_site_aniso_U_33
_atom_site_aniso_U_23
_atom_site_aniso_U_13
_atom_site_aniso_U_12
Zn1 0.0262(3) 0.0278(3) 0.0171(3) 0.0005(2) 0.0016(2) -0.0029(2)
P1 0.0193(6) 0.0261(6) 0.0170(5) 0.0020(5) 0.0026(4) -0.0001(5)
O1 0.0213(17) 0.0281(17) 0.0269(16) 0.0066(14) 0.0055(14) -0.0011(13)
O1W 0.029(2) 0.025(2) 0.0356(19) -0.0009(15) 0.0066(17) -0.0008(15)
O2 0.0208(17) 0.0341(18) 0.0151(15) 0.0074(13) 0.0022(12) -0.0006(14)
O2W 0.030(2) 0.048(2) 0.044(2) 0.012(2) -0.0064(18) 0.0045(19)
O3 0.0267(19) 0.033(2) 0.0333(18) 0.0054(15) 0.0037(15) 0.0038(14)
O4 0.031(2) 0.037(2) 0.0148(16) -0.0022(14) -0.0049(14) 0.0000(15)
N1 0.0150(19) 0.026(2) 0.0210(18) -0.0009(15) 0.0007(14) -0.0056(15)
C1 0.028(3) 0.032(3) 0.032(3) -0.005(2) 0.005(2) 0.003(2)
C2 0.035(3) 0.035(3) 0.024(2) -0.005(2) -0.008(2) 0.004(2)
C3 0.036(3) 0.024(2) 0.022(2) 0.0033(19) -0.0050(19) -0.0013(19)
C4 0.026(3) 0.025(3) 0.021(2) -0.0023(19) -0.0044(18) -0.0121(19)
C5 0.027(3) 0.033(3) 0.019(2) -0.0008(19) 0.0043(19) -0.008(2)
C6 0.025(3) 0.046(3) 0.022(2) -0.008(2) 0.011(2) -0.004(2)
C7 0.022(3) 0.035(3) 0.034(3) 0.001(2) -0.006(2) 0.000(2)
C8 0.022(2) 0.024(2) 0.016(2) -0.0025(18) 0.0013(18) -0.0048(19)
C9 0.029(3) 0.020(2) 0.0155(19) -0.0029(17) -0.0003(18) -0.0085(19)
C10 0.038(3) 0.037(3) 0.019(2) -0.005(2) 0.002(2) -0.013(2)

loop_
_atom_type_symbol
_atom_type_description
_atom_type_scat_dispersion_real
_atom_type_scat_dispersion_imag
_atom_type_scat_source
C C 0.0033 0.0016 'International Tables Vol C Tables 4.2.6.8 and 6.1.1.4'
H H 0.0000 0.0000 'International Tables Vol C Tables 4.2.6.8 and 6.1.1.4'
N N 0.0061 0.0033 'International Tables Vol C Tables 4.2.6.8 and 6.1.1.4'
O O 0.0106 0.0060 'International Tables Vol C Tables 4.2.6.8 and 6.1.1.4'
P P 0.1023 0.0942 'International Tables Vol C Tables 4.2.6.8 and 6.1.1.4'
Zn Zn 0.2839 1.4301 'International Tables Vol C Tables 4.2.6.8 and 6.1.1.4'

loop_
_geom_angle_atom_site_label_1
_geom_angle_atom_site_label_2
_geom_angle_atom_site_label_3
_geom_angle
_geom_angle_site_symmetry_1
_geom_angle_site_symmetry_3
O2 Zn1 O1 118.19(13) 7_566 5_656
O2 Zn1 N1 111.08(14) 7_566 .
O1 Zn1 N1 129.50(14) 5_656 .
O2 Zn1 O1W 92.30(14) 7_566 .
O1 Zn1 O1W 94.84(14) 5_656 .
N1 Zn1 O1W 93.58(15) . .
O2 Zn1 O4 91.29(13) 7_566 .
O1 Zn1 O4 91.85(13) 5_656 .
N1 Zn1 O4 76.23(14) . .
O1W Zn1 O4 169.81(13) . .
O3 P1 O2 112.27(19) . .
O3 P1 O1 112.1(2) . .
O2 P1 O1 110.02(18) . .
O3 P1 C10 108.1(2) . .
O2 P1 C10 105.3(2) . .
O1 P1 C10 108.8(2) . .
P1 O1 Zn1 128.8(2) . 5_656
Zn1 O1W H11 110(4) . .
Zn1 O1W H12 109(4) . .
H11 O1W H12 110(5) . .
P1 O2 Zn1 130.64(18) . 7_565
H21 O2W H22 109(6) . .
C8 O4 Zn1 112.5(3) . .
C8 O4 H4A 108(4) . .
Zn1 O4 H4A 109(4) . .
C1 N1 C9 119.8(4) . .
C1 N1 Zn1 124.1(3) . .
C9 N1 Zn1 115.6(3) . .
N1 C1 C2 122.6(4) . .
N1 C1 H1B 118.7 . .
C2 C1 H1B 118.7 . .
C3 C2 C1 119.6(5) . .
C3 C2 H2B 120.2 . .
C1 C2 H2B 120.2 . .
C2 C3 C4 120.1(4) . .
C2 C3 H3B 120.0 . .
C4 C3 H3B 120.0 . .
C5 C4 C9 118.6(4) . .
C5 C4 C3 124.1(4) . .
C9 C4 C3 117.2(4) . .
C6 C5 C4 118.7(4) . .
C6 C5 C10 120.0(4) . .
C4 C5 C10 121.3(4) . .
C5 C6 C7 122.3(4) . .
C5 C6 H6A 118.9 . .
C7 C6 H6A 118.9 . .
C8 C7 C6 120.1(5) . .
C8 C7 H7A 119.9 . .
C6 C7 H7A 119.9 . .
O4 C8 C7 125.8(4) . .
O4 C8 C9 115.2(4) . .
C7 C8 C9 119.0(4) . .
N1 C9 C8 118.2(4) . .
N1 C9 C4 120.6(4) . .
C8 C9 C4 121.2(4) . .
C5 C10 P1 116.2(3) . .
C5 C10 H10A 108.2 . .
P1 C10 H10A 108.2 . .
C5 C10 H10B 108.2 . .
P1 C10 H10B 108.2 . .
H10A C10 H10B 107.4 . .

loop_
_geom_bond_atom_site_label_1
_geom_bond_atom_site_label_2
_geom_bond_distance
_geom_bond_site_symmetry_2
Zn1 O2 1.953(3) 7_566
Zn1 O1 1.954(3) 5_656
Zn1 N1 2.038(4) .
Zn1 O1W 2.137(4) .
Zn1 O4 2.228(3) .
P1 O3 1.516(4) .
P1 O2 1.528(3) .
P1 O1 1.539(3) .
P1 C10 1.808(5) .
O1 Zn1 1.954(3) 5_656
O1W H11 0.85(6) .
O1W H12 0.85(6) .
O2 Zn1 1.953(3) 7_565
O2W H21 0.85(7) .
O2W H22 0.85(6) .
O4 C8 1.351(5) .
O4 H4A 0.85(6) .
N1 C1 1.302(6) .
N1 C9 1.396(6) .
C1 C2 1.414(7) .
C1 H1B 0.9300 .
C2 C3 1.356(7) .
C2 H2B 0.9300 .
C3 C4 1.426(7) .
C3 H3B 0.9300 .
C4 C5 1.408(6) .
C4 C9 1.421(6) .
C5 C6 1.366(7) .
C5 C10 1.518(6) .
C6 C7 1.412(7) .
C6 H6A 0.9300 .
C7 C8 1.357(7) .
C7 H7A 0.9300 .
C8 C9 1.404(6) .
C10 H10A 0.9700 .
C10 H10B 0.9700 .

loop_
_geom_hbond_atom_site_label_D
_geom_hbond_atom_site_label_H
_geom_hbond_atom_site_label_A
_geom_hbond_distance_DH
_geom_hbond_distance_HA
_geom_hbond_distance_DA
_geom_hbond_angle_DHA
_geom_hbond_site_symmetry_A
O2W H22 O2 0.85(6) 2.18(7) 2.828(5) 133(5) 2_665
O1W H12 O1 0.85(6) 2.02(6) 2.765(5) 146(5) 7_566
O1W H11 O3 0.85(6) 1.80(6) 2.589(5) 154(5) 5_656
